data_4121134
loop_
_publ_author_name
'Qi-Qiang Wang'
'Rowshan Ara Begum'
'Victor W. Day'
'Kristin Bowman-James'

_publ_section_title
;
 Chemical Mustard Containment Using Simple Palladium Pincer Complexes: The
 Influence of Molecular Walls
;
_journal_name_full 'Journal of the American Chemical Society'
_journal_page_first 17193
_journal_page_last 17199
_journal_paper_doi 10.1021/ja408770u
_journal_volume 135
_journal_year 2013
_chemical_formula_sum 'C25 H23 N5 O2 Pd'
_chemical_formula_weight 531.88
_chemical_name_systematic
;
 ?
;
_space_group_IT_number 14
_symmetry_cell_setting monoclinic
_symmetry_space_group_name_Hall '-P 2yn'
_symmetry_space_group_name_H-M 'P 1 21/n 1'
_atom_sites_solution_hydrogens difmap
_atom_sites_solution_primary direct
_atom_sites_solution_secondary difmap
_audit_creation_method SHELXTL
_cell_angle_alpha 90.00
_cell_angle_beta 98.0170(10)
_cell_angle_gamma 90.00
_cell_formula_units_Z 4
_cell_length_a 7.1631(2)
_cell_length_b 14.0687(5)
_cell_length_c 22.5552(7)
_cell_measurement_reflns_used 9839
_cell_measurement_temperature 100(2)
_cell_measurement_theta_max 69.06
_cell_measurement_theta_min 3.14
_cell_volume 2250.80(12)
_computing_cell_refinement 'Bruker SAINT'
_computing_data_collection 'Bruker APEX2'
_computing_data_reduction 'Bruker SAINT'
_computing_molecular_graphics 'Bruker SHELXTL'
_computing_publication_material 'Bruker SHELXTL'
_computing_structure_refinement 'Bruker SHELXTL'
_computing_structure_solution 'Bruker SHELXTL'
_diffrn_ambient_temperature 100(2)
_diffrn_measured_fraction_theta_full 0.995
_diffrn_measured_fraction_theta_max 0.974
_diffrn_measurement_device_type 'Bruker APEX-II CCD'
_diffrn_measurement_method '\f and \w scans'
_diffrn_radiation_monochromator 'Helios multilayer optics'
_diffrn_radiation_source 'Bruker MicroStar microfocus rotating anode'
_diffrn_radiation_type CuK\a
_diffrn_radiation_wavelength 1.54178
_diffrn_reflns_av_R_equivalents 0.0264
_diffrn_reflns_av_sigmaI/netI 0.0260
_diffrn_reflns_limit_h_max 8
_diffrn_reflns_limit_h_min -8
_diffrn_reflns_limit_k_max 17
_diffrn_reflns_limit_k_min -16
_diffrn_reflns_limit_l_max 26
_diffrn_reflns_limit_l_min -21
_diffrn_reflns_number 20226
_diffrn_reflns_theta_full 66.00
_diffrn_reflns_theta_max 69.15
_diffrn_reflns_theta_min 3.71
_diffrn_standards_decay_% 0.00
_diffrn_standards_number 0
_exptl_absorpt_coefficient_mu 6.919
_exptl_absorpt_correction_T_max 1.000
_exptl_absorpt_correction_T_min 0.612
_exptl_absorpt_correction_type multi-scan
_exptl_crystal_colour gold
_exptl_crystal_density_diffrn 1.570
_exptl_crystal_description 'Rectangular parallelepiped'
_exptl_crystal_F_000 1080
_exptl_crystal_size_max 0.17
_exptl_crystal_size_mid 0.17
_exptl_crystal_size_min 0.05
_refine_diff_density_max 0.556
_refine_diff_density_min -1.580
_refine_diff_density_rms 0.094
_refine_ls_extinction_coef 0.00169(10)
_refine_ls_extinction_expression Fc^*^=kFc[1+0.001xFc^2^\l^3^/sin(2\q)]^-1/4^
_refine_ls_extinction_method SHELXL
_refine_ls_goodness_of_fit_ref 1.116
_refine_ls_hydrogen_treatment refall
_refine_ls_matrix_type full
_refine_ls_number_parameters 391
_refine_ls_number_reflns 4088
_refine_ls_number_restraints 0
_refine_ls_restrained_S_all 1.116
_refine_ls_R_factor_all 0.0260
_refine_ls_R_factor_gt 0.0260
_refine_ls_shift/su_max 0.002
_refine_ls_shift/su_mean 0.000
_refine_ls_structure_factor_coef Fsqd
_refine_ls_weighting_details 'calc w=1/[\s^2^(Fo^2^)+(0.0355P)^2^+2.4970P] where P=(Fo^2^+2Fc^2^)/3'
_refine_ls_weighting_scheme calc
_refine_ls_wR_factor_gt 0.0665
_refine_ls_wR_factor_ref 0.0665
_reflns_number_gt 4085
_reflns_number_total 4088
_reflns_threshold_expression >2sigma(I)
_cod_data_source_file ja408770u_si_002_2.cif
_cod_data_source_block q20c_Pd(Lb)(CH3CN)
_cod_database_code 4121134

loop_
_symmetry_equiv_pos_as_xyz
'x, y, z'
'-x+1/2, y+1/2, -z+1/2'
'-x, -y, -z'
'x-1/2, -y-1/2, z-1/2'

loop_
_atom_site_label
_atom_site_type_symbol
_atom_site_fract_x
_atom_site_fract_y
_atom_site_fract_z
_atom_site_U_iso_or_equiv
_atom_site_adp_type
_atom_site_occupancy
_atom_site_symmetry_multiplicity
_atom_site_calc_flag
Pd Pd 0.302078(19) 0.388331(10) 0.427359(6) 0.00740(9) Uani 1 1 d
O1 O 0.2895(2) 0.65042(11) 0.34782(6) 0.0150(3) Uani 1 1 d
O2 O 0.2183(2) 0.37070(11) 0.60292(7) 0.0151(3) Uani 1 1 d
N1 N 0.2611(2) 0.50104(12) 0.47204(7) 0.0084(3) Uani 1 1 d
N2 N 0.3119(3) 0.48756(13) 0.36275(8) 0.0116(4) Uani 1 1 d
N3 N 0.2765(2) 0.32670(13) 0.50773(7) 0.0100(3) Uani 1 1 d
C1 C 0.2887(3) 0.57813(16) 0.37892(9) 0.0109(4) Uani 1 1 d
C2 C 0.2584(3) 0.58492(16) 0.44421(9) 0.0103(4) Uani 1 1 d
C3 C 0.2300(3) 0.66713(16) 0.47561(9) 0.0120(4) Uani 1 1 d
H3 H 0.227(3) 0.725(2) 0.4545(12) 0.011(6) Uiso 1 1 d
C4 C 0.2079(3) 0.65918(16) 0.53581(10) 0.0121(4) Uani 1 1 d
H4 H 0.193(3) 0.7126(19) 0.5568(11) 0.003(5) Uiso 1 1 d
C5 C 0.2110(3) 0.57042(16) 0.56327(9) 0.0113(4) Uani 1 1 d
H5 H 0.195(4) 0.563(2) 0.6061(13) 0.019(7) Uiso 1 1 d
C6 C 0.2384(3) 0.49070(15) 0.52998(9) 0.0097(4) Uani 1 1 d
C7 C 0.2448(3) 0.38863(14) 0.55123(10) 0.0108(4) Uani 1 1 d
C8 C 0.3467(3) 0.46510(15) 0.30333(9) 0.0114(4) Uani 1 1 d
C9 C 0.2202(3) 0.40680(16) 0.26813(10) 0.0126(4) Uani 1 1 d
H9 H 0.109(4) 0.3869(17) 0.2837(13) 0.011(7) Uiso 1 1 d
C10 C 0.2581(3) 0.37622(15) 0.21235(10) 0.0129(4) Uani 1 1 d
H10 H 0.173(4) 0.331(2) 0.1886(12) 0.014(6) Uiso 1 1 d
C11 C 0.4211(3) 0.40527(16) 0.19007(9) 0.0126(4) Uani 1 1 d
C12 C 0.5452(3) 0.46513(16) 0.22552(10) 0.0144(4) Uani 1 1 d
H12 H 0.659(4) 0.485(2) 0.2101(13) 0.019(7) Uiso 1 1 d
C13 C 0.5108(3) 0.49433(15) 0.28220(9) 0.0130(4) Uani 1 1 d
H13 H 0.602(4) 0.535(2) 0.3083(12) 0.013(6) Uiso 1 1 d
C14 C 0.4593(4) 0.37051(18) 0.12967(10) 0.0172(5) Uani 1 1 d
H14A H 0.349(4) 0.3840(18) 0.0994(14) 0.018(7) Uiso 1 1 d
H14B H 0.480(4) 0.304(3) 0.1306(14) 0.030(8) Uiso 1 1 d
H14C H 0.564(5) 0.402(2) 0.1175(16) 0.032(9) Uiso 1 1 d
C15 C 0.2863(3) 0.22770(15) 0.51968(9) 0.0097(4) Uani 1 1 d
C16 C 0.1811(3) 0.16574(16) 0.48011(9) 0.0110(4) Uani 1 1 d
H16 H 0.101(4) 0.190(2) 0.4466(12) 0.011(6) Uiso 1 1 d
C17 C 0.1931(3) 0.06809(16) 0.48901(9) 0.0109(4) Uani 1 1 d
H17 H 0.118(4) 0.027(2) 0.4625(12) 0.015(6) Uiso 1 1 d
C18 C 0.3094(3) 0.02921(15) 0.53765(9) 0.0108(4) Uani 1 1 d
C19 C 0.4153(3) 0.09195(16) 0.57696(9) 0.0118(4) Uani 1 1 d
H19 H 0.492(4) 0.065(2) 0.6121(13) 0.017(6) Uiso 1 1 d
C20 C 0.4048(3) 0.18975(16) 0.56860(9) 0.0107(4) Uani 1 1 d
H20 H 0.477(3) 0.2300(18) 0.5956(12) 0.007(6) Uiso 1 1 d
C21 C 0.3189(3) -0.07656(16) 0.54816(10) 0.0137(4) Uani 1 1 d
H21A H 0.242(5) -0.112(2) 0.5198(17) 0.029(9) Uiso 1 1 d
H21B H 0.438(5) -0.099(2) 0.5500(15) 0.027(8) Uiso 1 1 d
H21C H 0.270(6) -0.096(3) 0.5825(19) 0.041(10) Uiso 1 1 d
N1S N 0.3465(2) 0.27363(13) 0.37747(8) 0.0115(4) Uani 1 1 d
C1S C 0.3589(3) 0.21342(15) 0.34459(9) 0.0122(4) Uani 1 1 d
C2S C 0.3697(4) 0.13601(19) 0.30216(11) 0.0194(5) Uani 1 1 d
H2SA H 0.326(4) 0.159(2) 0.2625(15) 0.023(7) Uiso 1 1 d
H2SB H 0.495(6) 0.112(2) 0.3051(18) 0.039(10) Uiso 1 1 d
H2SC H 0.290(5) 0.088(3) 0.3100(17) 0.041(10) Uiso 1 1 d
N2S N 0.6402(4) 0.72171(19) 0.16369(10) 0.0348(6) Uani 1 1 d
C3S C 0.6566(3) 0.72804(18) 0.21462(10) 0.0193(5) Uani 1 1 d
C4S C 0.6762(4) 0.73530(19) 0.27963(10) 0.0223(5) Uani 1 1 d
H4SA H 0.686(5) 0.803(3) 0.2931(16) 0.039(9) Uiso 1 1 d
H4SB H 0.777(5) 0.699(2) 0.2962(15) 0.030(8) Uiso 1 1 d
H4SC H 0.569(4) 0.707(2) 0.2947(14) 0.025(7) Uiso 1 1 d

loop_
_atom_site_aniso_label
_atom_site_aniso_U_11
_atom_site_aniso_U_22
_atom_site_aniso_U_33
_atom_site_aniso_U_23
_atom_site_aniso_U_13
_atom_site_aniso_U_12
Pd 0.01629(11) 0.00526(12) 0.00090(11) -0.00010(4) 0.00207(6) -0.00021(5)
O1 0.0301(8) 0.0087(8) 0.0066(7) 0.0015(6) 0.0039(6) -0.0010(6)
O2 0.0285(8) 0.0140(7) 0.0038(7) 0.0022(6) 0.0054(6) 0.0014(6)
N1 0.0140(8) 0.0076(8) 0.0037(8) -0.0002(6) 0.0013(6) -0.0002(6)
N2 0.0241(9) 0.0082(9) 0.0030(8) 0.0006(7) 0.0042(7) -0.0002(7)
N3 0.0181(8) 0.0081(9) 0.0041(8) 0.0001(6) 0.0021(6) -0.0010(7)
C1 0.0181(10) 0.0111(11) 0.0032(9) 0.0006(8) 0.0010(7) -0.0019(8)
C2 0.0148(9) 0.0106(10) 0.0052(9) 0.0005(8) 0.0008(7) -0.0003(8)
C3 0.0181(10) 0.0094(10) 0.0083(10) 0.0006(8) 0.0015(8) -0.0002(8)
C4 0.0178(10) 0.0106(11) 0.0081(10) -0.0044(8) 0.0021(8) 0.0024(8)
C5 0.0148(9) 0.0146(12) 0.0045(9) -0.0017(8) 0.0005(7) 0.0007(8)
C6 0.0133(9) 0.0123(11) 0.0034(9) 0.0010(8) 0.0005(7) -0.0010(8)
C7 0.0141(10) 0.0113(11) 0.0065(10) 0.0002(7) 0.0001(8) -0.0003(7)
C8 0.0242(10) 0.0077(10) 0.0025(9) 0.0025(7) 0.0024(8) 0.0024(8)
C9 0.0210(11) 0.0114(10) 0.0060(10) 0.0027(8) 0.0037(8) -0.0009(9)
C10 0.0232(11) 0.0109(10) 0.0042(10) -0.0004(8) 0.0006(8) -0.0013(8)
C11 0.0228(11) 0.0107(10) 0.0043(10) 0.0016(8) 0.0025(8) 0.0035(8)
C12 0.0206(10) 0.0129(11) 0.0106(10) 0.0023(8) 0.0056(8) 0.0005(8)
C13 0.0219(10) 0.0098(10) 0.0071(10) -0.0003(8) 0.0015(8) -0.0012(8)
C14 0.0270(12) 0.0193(12) 0.0062(10) -0.0014(9) 0.0057(9) 0.0030(10)
C15 0.0168(9) 0.0082(10) 0.0055(9) 0.0006(7) 0.0068(7) -0.0001(8)
C16 0.0154(9) 0.0137(11) 0.0043(9) 0.0033(8) 0.0024(8) 0.0013(8)
C17 0.0161(9) 0.0114(11) 0.0060(9) -0.0014(8) 0.0042(8) -0.0024(8)
C18 0.0156(9) 0.0111(10) 0.0072(9) 0.0003(8) 0.0068(7) 0.0000(8)
C19 0.0162(10) 0.0134(10) 0.0063(10) 0.0022(8) 0.0026(8) 0.0007(8)
C20 0.0165(9) 0.0117(10) 0.0041(9) -0.0009(8) 0.0022(7) -0.0021(8)
C21 0.0202(11) 0.0101(11) 0.0113(11) 0.0016(8) 0.0036(9) -0.0004(9)
N1S 0.0213(9) 0.0085(9) 0.0050(8) 0.0031(7) 0.0030(6) 0.0010(7)
C1S 0.0189(10) 0.0109(11) 0.0067(10) 0.0017(9) 0.0016(8) -0.0005(8)
C2S 0.0295(13) 0.0155(11) 0.0130(12) -0.0072(10) 0.0025(9) 0.0005(10)
N2S 0.0467(14) 0.0469(15) 0.0117(11) 0.0012(10) 0.0075(9) 0.0114(11)
C3S 0.0244(11) 0.0218(12) 0.0126(12) 0.0033(9) 0.0052(9) 0.0033(9)
C4S 0.0368(14) 0.0225(13) 0.0077(11) 0.0018(9) 0.0030(9) -0.0023(11)

loop_
_atom_type_symbol
_atom_type_description
_atom_type_scat_dispersion_real
_atom_type_scat_dispersion_imag
_atom_type_scat_source
C C 0.0181 0.0091 'International Tables Vol C Tables 4.2.6.8 and 6.1.1.4'
H H 0.0000 0.0000 'International Tables Vol C Tables 4.2.6.8 and 6.1.1.4'
N N 0.0311 0.0180 'International Tables Vol C Tables 4.2.6.8 and 6.1.1.4'
O O 0.0492 0.0322 'International Tables Vol C Tables 4.2.6.8 and 6.1.1.4'
Pd Pd 0.1215 3.9337 'International Tables Vol C Tables 4.2.6.8 and 6.1.1.4'

loop_
_geom_angle_atom_site_label_1
_geom_angle_atom_site_label_2
_geom_angle_atom_site_label_3
_geom_angle
N1 Pd N1S 177.56(7)
N1 Pd N2 80.32(7)
N1S Pd N2 97.23(7)
N1 Pd N3 81.12(7)
N1S Pd N3 101.32(7)
N2 Pd N3 161.44(7)
C2 N1 C6 123.75(18)
C2 N1 Pd 118.39(14)
C6 N1 Pd 117.85(14)
C1 N2 C8 120.53(17)
C1 N2 Pd 116.15(13)
C8 N2 Pd 123.30(14)
C7 N3 C15 120.17(17)
C7 N3 Pd 114.52(14)
C15 N3 Pd 125.30(13)
O1 C1 N2 128.06(19)
O1 C1 C2 120.69(19)
N2 C1 C2 111.25(18)
N1 C2 C3 119.39(19)
N1 C2 C1 113.88(18)
C3 C2 C1 126.7(2)
C2 C3 C4 118.4(2)
C2 C3 H3 117.4(16)
C4 C3 H3 124.2(16)
C5 C4 C3 120.6(2)
C5 C4 H4 120.5(16)
C3 C4 H4 118.9(16)
C6 C5 C4 118.8(2)
C6 C5 H5 118.8(17)
C4 C5 H5 122.4(17)
N1 C6 C5 119.08(19)
N1 C6 C7 114.05(18)
C5 C6 C7 126.87(19)
O2 C7 N3 128.07(19)
O2 C7 C6 119.47(19)
N3 C7 C6 112.44(18)
C9 C8 C13 119.62(19)
C9 C8 N2 118.78(19)
C13 C8 N2 121.41(19)
C8 C9 C10 120.4(2)
C8 C9 H9 118.2(17)
C10 C9 H9 121.3(17)
C9 C10 C11 120.9(2)
C9 C10 H10 120.4(16)
C11 C10 H10 118.6(16)
C12 C11 C10 118.0(2)
C12 C11 C14 122.2(2)
C10 C11 C14 119.8(2)
C11 C12 C13 121.5(2)
C11 C12 H12 117.9(17)
C13 C12 H12 120.6(17)
C8 C13 C12 119.5(2)
C8 C13 H13 119.0(15)
C12 C13 H13 121.5(15)
C11 C14 H14A 109.5(17)
C11 C14 H14B 110.4(19)
H14A C14 H14B 108(2)
C11 C14 H14C 111(2)
H14A C14 H14C 107(3)
H14B C14 H14C 110(3)
C16 C15 C20 118.74(19)
C16 C15 N3 119.04(18)
C20 C15 N3 122.16(19)
C17 C16 C15 120.64(19)
C17 C16 H16 119.1(17)
C15 C16 H16 120.2(17)
C16 C17 C18 121.3(2)
C16 C17 H17 119.8(17)
C18 C17 H17 118.9(17)
C17 C18 C19 117.6(2)
C17 C18 C21 121.4(2)
C19 C18 C21 121.01(19)
C20 C19 C18 121.7(2)
C20 C19 H19 120.5(17)
C18 C19 H19 117.7(17)
C19 C20 C15 119.98(19)
C19 C20 H20 119.8(15)
C15 C20 H20 120.2(15)
C18 C21 H21A 114(2)
C18 C21 H21B 112(2)
H21A C21 H21B 108(3)
C18 C21 H21C 114(2)
H21A C21 H21C 99(3)
H21B C21 H21C 109(3)
C1S N1S Pd 172.72(17)
N1S C1S C2S 178.6(2)
C1S C2S H2SA 108.7(18)
C1S C2S H2SB 110(2)
H2SA C2S H2SB 112(3)
C1S C2S H2SC 109(2)
H2SA C2S H2SC 107(3)
H2SB C2S H2SC 110(3)
N2S C3S C4S 179.4(3)
C3S C4S H4SA 112(2)
C3S C4S H4SB 109(2)
H4SA C4S H4SB 112(3)
C3S C4S H4SC 110.8(18)
H4SA C4S H4SC 108(3)
H4SB C4S H4SC 104(3)

loop_
_geom_bond_atom_site_label_1
_geom_bond_atom_site_label_2
_geom_bond_distance
Pd N1 1.9232(17)
Pd N1S 2.0177(18)
Pd N2 2.0263(17)
Pd N3 2.0405(17)
O1 C1 1.236(3)
O2 C7 1.233(3)
N1 C2 1.336(3)
N1 C6 1.347(3)
N2 C1 1.342(3)
N2 C8 1.432(3)
N3 C7 1.355(3)
N3 C15 1.418(3)
C1 C2 1.521(3)
C2 C3 1.386(3)
C3 C4 1.393(3)
C3 H3 0.95(3)
C4 C5 1.393(3)
C4 H4 0.90(3)
C5 C6 1.379(3)
C5 H5 0.99(3)
C6 C7 1.512(3)
C8 C9 1.387(3)
C8 C13 1.391(3)
C9 C10 1.392(3)
C9 H9 0.95(3)
C10 C11 1.395(3)
C10 H10 0.98(3)
C11 C12 1.393(3)
C11 C14 1.508(3)
C12 C13 1.397(3)
C12 H12 0.97(3)
C13 H13 1.00(3)
C14 H14A 0.99(3)
C14 H14B 0.95(4)
C14 H14C 0.94(4)
C15 C16 1.392(3)
C15 C20 1.401(3)
C16 C17 1.389(3)
C16 H16 0.94(3)
C17 C18 1.394(3)
C17 H17 0.95(3)
C18 C19 1.398(3)
C18 C21 1.507(3)
C19 C20 1.389(3)
C19 H19 0.97(3)
C20 H20 0.94(3)
C21 H21A 0.93(4)
C21 H21B 0.91(4)
C21 H21C 0.93(4)
N1S C1S 1.137(3)
C1S C2S 1.459(3)
C2S H2SA 0.96(3)
C2S H2SB 0.95(4)
C2S H2SC 0.92(4)
N2S C3S 1.142(3)
C3S C4S 1.457(3)
C4S H4SA 1.00(4)
C4S H4SB 0.92(4)
C4S H4SC 0.97(3)

loop_
_geom_torsion_atom_site_label_1
_geom_torsion_atom_site_label_2
_geom_torsion_atom_site_label_3
_geom_torsion_atom_site_label_4
_geom_torsion
N1S Pd N1 C2 3.1(17)
N2 Pd N1 C2 -0.28(15)
N3 Pd N1 C2 -179.95(16)
N1S Pd N1 C6 -176.3(15)
N2 Pd N1 C6 -179.71(16)
N3 Pd N1 C6 0.62(14)
N1 Pd N2 C1 0.34(15)
N1S Pd N2 C1 -179.51(15)
N3 Pd N2 C1 1.4(3)
N1 Pd N2 C8 178.58(17)
N1S Pd N2 C8 -1.28(17)
N3 Pd N2 C8 179.60(19)
N1 Pd N3 C7 0.18(15)
N1S Pd N3 C7 -179.95(15)
N2 Pd N3 C7 -0.8(3)
N1 Pd N3 C15 179.04(17)
N1S Pd N3 C15 -1.09(17)
N2 Pd N3 C15 178.02(19)
C8 N2 C1 O1 1.5(3)
Pd N2 C1 O1 179.80(17)
C8 N2 C1 C2 -178.61(17)
Pd N2 C1 C2 -0.3(2)
C6 N1 C2 C3 -0.3(3)
Pd N1 C2 C3 -179.70(15)
C6 N1 C2 C1 179.57(17)
Pd N1 C2 C1 0.2(2)
O1 C1 C2 N1 179.99(18)
N2 C1 C2 N1 0.1(3)
O1 C1 C2 C3 -0.1(3)
N2 C1 C2 C3 180.0(2)
N1 C2 C3 C4 0.9(3)
C1 C2 C3 C4 -178.93(19)
C2 C3 C4 C5 -1.1(3)
C3 C4 C5 C6 0.7(3)
C2 N1 C6 C5 -0.1(3)
Pd N1 C6 C5 179.24(14)
C2 N1 C6 C7 179.37(18)
Pd N1 C6 C7 -1.2(2)
C4 C5 C6 N1 0.0(3)
C4 C5 C6 C7 -179.49(19)
C15 N3 C7 O2 -1.3(3)
Pd N3 C7 O2 177.58(18)
C15 N3 C7 C6 -179.76(17)
Pd N3 C7 C6 -0.8(2)
N1 C6 C7 O2 -177.23(18)
C5 C6 C7 O2 2.2(3)
N1 C6 C7 N3 1.3(3)
C5 C6 C7 N3 -179.20(19)
C1 N2 C8 C9 -120.0(2)
Pd N2 C8 C9 61.9(2)
C1 N2 C8 C13 65.1(3)
Pd N2 C8 C13 -113.1(2)
C13 C8 C9 C10 1.1(3)
N2 C8 C9 C10 -174.01(19)
C8 C9 C10 C11 -1.6(3)
C9 C10 C11 C12 0.5(3)
C9 C10 C11 C14 179.6(2)
C10 C11 C12 C13 1.1(3)
C14 C11 C12 C13 -178.0(2)
C9 C8 C13 C12 0.5(3)
N2 C8 C13 C12 175.44(19)
C11 C12 C13 C8 -1.6(3)
C7 N3 C15 C16 130.7(2)
Pd N3 C15 C16 -48.1(2)
C7 N3 C15 C20 -52.2(3)
Pd N3 C15 C20 128.99(17)
C20 C15 C16 C17 0.1(3)
N3 C15 C16 C17 177.30(17)
C15 C16 C17 C18 0.3(3)
C16 C17 C18 C19 -0.6(3)
C16 C17 C18 C21 178.48(18)
C17 C18 C19 C20 0.6(3)
C21 C18 C19 C20 -178.54(19)
C18 C19 C20 C15 -0.2(3)
C16 C15 C20 C19 -0.1(3)
N3 C15 C20 C19 -177.26(18)
N1 Pd N1S C1S -45(2)
N2 Pd N1S C1S -41.4(14)
N3 Pd N1S C1S 138.3(14)
Pd N1S C1S C2S -53(10)
